data_4311101
loop_
_publ_author_name
'Andreas Stasch'
'Herbert W. Roesky'
'Denis Vidovic'
'J\"org Magull'
'Hans-Georg Schmidt'
'Mathias Noltemeyer'

_publ_section_title
;
 Synthesis of Carbaalane Halogen Derivatives
;
_journal_name_full 'Inorganic Chemistry'
_journal_page_first 3625
_journal_page_last 3630
_journal_paper_doi 10.1021/ic035460i
_journal_volume 43
_journal_year 2004
_chemical_formula_sum 'C96 H108 Al8 F6 N2'
_chemical_formula_weight 1619.68
_chemical_name_systematic
; 
 ? 
;
_space_group_IT_number 14
_symmetry_cell_setting monoclinic
_symmetry_space_group_name_Hall '-P 2yn'
_symmetry_space_group_name_H-M 'P 1 21/n 1'
_atom_sites_solution_hydrogens geom
_atom_sites_solution_primary direct
_atom_sites_solution_secondary difmap
_audit_creation_method SHELXL-97
_cell_angle_alpha 90.00
_cell_angle_beta 102.75(3)
_cell_angle_gamma 90.00
_cell_formula_units_Z 2
_cell_length_a 11.642(2)
_cell_length_b 31.900(6)
_cell_length_c 11.986(2)
_cell_measurement_temperature 133(2)
_cell_volume 4341.6(14)
_computing_structure_refinement 'SHELXL-97 (Sheldrick, 1997)'
_computing_structure_solution 'SHELXS-97 (Sheldrick, 1990)'
_diffrn_ambient_temperature 133(2)
_diffrn_measured_fraction_theta_full 0.977
_diffrn_measured_fraction_theta_max 0.977
_diffrn_radiation_monochromator graphite
_diffrn_radiation_source 'fine-focus sealed tube'
_diffrn_radiation_type MoK\a
_diffrn_radiation_wavelength 0.71073
_diffrn_reflns_av_R_equivalents 0.1153
_diffrn_reflns_av_sigmaI/netI 0.1474
_diffrn_reflns_limit_h_max 11
_diffrn_reflns_limit_h_min -13
_diffrn_reflns_limit_k_max 36
_diffrn_reflns_limit_k_min -37
_diffrn_reflns_limit_l_max 14
_diffrn_reflns_limit_l_min -14
_diffrn_reflns_number 27552
_diffrn_reflns_theta_full 24.78
_diffrn_reflns_theta_max 24.78
_diffrn_reflns_theta_min 1.86
_exptl_absorpt_coefficient_mu 0.154
_exptl_crystal_density_diffrn 1.239
_exptl_crystal_density_method 'not measured'
_exptl_crystal_F_000 1712
_refine_diff_density_max 0.328
_refine_diff_density_min -0.252
_refine_diff_density_rms 0.052
_refine_ls_extinction_method none
_refine_ls_goodness_of_fit_ref 0.956
_refine_ls_hydrogen_treatment mixed
_refine_ls_matrix_type full
_refine_ls_number_parameters 575
_refine_ls_number_reflns 7294
_refine_ls_number_restraints 0
_refine_ls_restrained_S_all 0.956
_refine_ls_R_factor_all 0.1282
_refine_ls_R_factor_gt 0.0587
_refine_ls_shift/su_max 0.070
_refine_ls_shift/su_mean 0.004
_refine_ls_structure_factor_coef Fsqd
_refine_ls_weighting_details 'calc w=1/[\s^2^(Fo^2^)+(0.0107P)^2^+0.0000P] where P=(Fo^2^+2Fc^2^)/3'
_refine_ls_weighting_scheme calc
_refine_ls_wR_factor_gt 0.0841
_refine_ls_wR_factor_ref 0.0946
_reflns_number_gt 3777
_reflns_number_total 7294
_reflns_threshold_expression >2sigma(I)
_cod_data_source_file ic035460isi20040216_055410_3.cif
_cod_data_source_block as448_cmpd13
_cod_original_cell_volume 4341.5(15)
_cod_database_code 4311101

loop_
_symmetry_equiv_pos_as_xyz
'x, y, z'
'-x+1/2, y+1/2, -z+1/2'
'-x, -y, -z'
'x-1/2, -y-1/2, z-1/2'

loop_
_atom_site_label
_atom_site_type_symbol
_atom_site_fract_x
_atom_site_fract_y
_atom_site_fract_z
_atom_site_U_iso_or_equiv
_atom_site_adp_type
_atom_site_occupancy
_atom_site_symmetry_multiplicity
_atom_site_calc_flag
_atom_site_refinement_flags
_atom_site_disorder_assembly
_atom_site_disorder_group
Al1 Al 0.63369(10) 0.03348(4) 0.43417(9) 0.0253(3) Uani 1 1 d . . .
Al2 Al 0.59047(10) -0.04541(4) 0.39908(9) 0.0265(3) Uani 1 1 d . . .
Al3 Al 0.41392(10) 0.05314(4) 0.38349(9) 0.0272(3) Uani 1 1 d . . .
Al4 Al 0.63462(11) 0.02689(4) 0.64879(9) 0.0270(3) Uani 1 1 d . . .
N1 N 0.7557(3) 0.06483(11) 0.3764(2) 0.0300(8) Uani 1 1 d . . .
F1 F 0.7480(2) 0.04974(8) 0.73762(16) 0.0358(6) Uani 1 1 d . . .
F2 F 0.6739(2) -0.07196(8) 0.32684(17) 0.0380(6) Uani 1 1 d . . .
F3 F 0.3745(2) 0.09288(8) 0.29283(17) 0.0363(6) Uani 1 1 d . . .
C1 C 0.6932(3) -0.01585(13) 0.5412(3) 0.0266(9) Uani 1 1 d . . .
C2 C 0.8277(3) -0.02585(15) 0.5669(3) 0.0357(11) Uani 1 1 d . . .
H2A H 0.8484 -0.0357 0.4955 0.043 Uiso 1 1 calc R . .
H2B H 0.8719 0.0004 0.5902 0.043 Uiso 1 1 calc R . .
C3 C 0.8671(3) -0.05835(14) 0.6588(3) 0.0287(10) Uani 1 1 d . . .
C4 C 0.8934(3) -0.04712(16) 0.7745(3) 0.0379(11) Uani 1 1 d . . .
H4A H 0.8871 -0.0187 0.7962 0.046 Uiso 1 1 calc R . .
C5 C 0.9286(4) -0.07772(19) 0.8577(4) 0.0468(13) Uani 1 1 d . . .
H5A H 0.9465 -0.0699 0.9361 0.056 Uiso 1 1 calc R . .
C6 C 0.9380(4) -0.11873(19) 0.8286(4) 0.0552(15) Uani 1 1 d . . .
H6A H 0.9629 -0.1393 0.8861 0.066 Uiso 1 1 calc R . .
C7 C 0.9107(4) -0.13002(17) 0.7137(4) 0.0504(13) Uani 1 1 d . . .
H7A H 0.9155 -0.1585 0.6924 0.060 Uiso 1 1 calc R . .
C8 C 0.8767(4) -0.09983(16) 0.6307(4) 0.0385(11) Uani 1 1 d . . .
H8A H 0.8596 -0.1078 0.5524 0.046 Uiso 1 1 calc R . .
C9 C 0.5045(3) 0.00637(13) 0.3145(3) 0.0249(9) Uani 1 1 d . . .
C10 C 0.5043(4) 0.01227(15) 0.1824(3) 0.0349(11) Uani 1 1 d . . .
H10A H 0.4864 0.0419 0.1610 0.042 Uiso 1 1 calc R . .
H10B H 0.5840 0.0060 0.1704 0.042 Uiso 1 1 calc R . .
C11 C 0.4163(4) -0.01541(14) 0.1050(3) 0.0303(10) Uani 1 1 d . . .
C12 C 0.4424(4) -0.05745(15) 0.0895(3) 0.0358(11) Uani 1 1 d . . .
H12A H 0.5186 -0.0681 0.1223 0.043 Uiso 1 1 calc R . .
C13 C 0.3567(4) -0.08402(15) 0.0259(3) 0.0396(12) Uani 1 1 d . . .
H13A H 0.3753 -0.1125 0.0152 0.048 Uiso 1 1 calc R . .
C14 C 0.2460(4) -0.06908(16) -0.0211(3) 0.0381(11) Uani 1 1 d . . .
H14A H 0.1874 -0.0875 -0.0621 0.046 Uiso 1 1 calc R . .
C15 C 0.2198(4) -0.02764(16) -0.0088(3) 0.0394(11) Uani 1 1 d . . .
H15A H 0.1437 -0.0173 -0.0429 0.047 Uiso 1 1 calc R . .
C16 C 0.3043(4) -0.00065(15) 0.0535(3) 0.0319(10) Uani 1 1 d . . .
H16A H 0.2855 0.0280 0.0610 0.038 Uiso 1 1 calc R . .
C17 C 0.5423(3) 0.06877(13) 0.5282(3) 0.0280(10) Uani 1 1 d . . .
C18 C 0.5779(4) 0.11565(14) 0.5476(3) 0.0352(10) Uani 1 1 d . . .
H18A H 0.6561 0.1171 0.6007 0.042 Uiso 1 1 calc R . .
H18B H 0.5861 0.1277 0.4737 0.042 Uiso 1 1 calc R . .
C19 C 0.4924(4) 0.14276(13) 0.5955(3) 0.0303(10) Uani 1 1 d . . .
C20 C 0.5116(4) 0.14950(15) 0.7128(3) 0.0416(12) Uani 1 1 d . . .
H20A H 0.5784 0.1379 0.7634 0.050 Uiso 1 1 calc R . .
C21 C 0.4289(5) 0.17423(18) 0.7551(5) 0.0576(16) Uani 1 1 d . . .
H21A H 0.4404 0.1789 0.8351 0.069 Uiso 1 1 calc R . .
C22 C 0.3335(5) 0.19134(17) 0.6830(5) 0.0611(16) Uani 1 1 d . . .
H22A H 0.2791 0.2077 0.7129 0.073 Uiso 1 1 calc R . .
C23 C 0.3161(5) 0.18506(17) 0.5682(5) 0.0553(14) Uani 1 1 d . . .
H23A H 0.2499 0.1972 0.5179 0.066 Uiso 1 1 calc R . .
C24 C 0.3958(4) 0.16074(15) 0.5245(4) 0.0410(12) Uani 1 1 d . . .
H24A H 0.3830 0.1565 0.4443 0.049 Uiso 1 1 calc R . .
C25 C 0.8254(3) 0.03524(15) 0.3199(3) 0.0361(11) Uani 1 1 d . . .
H25A H 0.8811 0.0512 0.2861 0.054 Uiso 1 1 calc R . .
H25B H 0.7719 0.0195 0.2598 0.054 Uiso 1 1 calc R . .
H25C H 0.8689 0.0157 0.3770 0.054 Uiso 1 1 calc R . .
C26 C 0.6981(4) 0.09644(15) 0.2904(3) 0.0368(11) Uani 1 1 d . . .
H26A H 0.7587 0.1128 0.2647 0.055 Uiso 1 1 calc R . .
H26B H 0.6492 0.1152 0.3251 0.055 Uiso 1 1 calc R . .
H26C H 0.6487 0.0821 0.2247 0.055 Uiso 1 1 calc R . .
C27 C 0.8393(4) 0.08662(15) 0.4710(3) 0.0363(11) Uani 1 1 d . . .
H27A H 0.9004 0.1007 0.4401 0.054 Uiso 1 1 calc R . .
H27B H 0.8760 0.0660 0.5286 0.054 Uiso 1 1 calc R . .
H27C H 0.7965 0.1074 0.5062 0.054 Uiso 1 1 calc R . .
C1L C 0.2558(5) 0.17541(17) 0.0529(4) 0.0491(13) Uani 1 1 d . . .
C2L C 0.2853(5) 0.19092(18) 0.1626(4) 0.0572(15) Uani 1 1 d . . .
H2LA H 0.3488 0.1788 0.2164 0.069 Uiso 1 1 calc R . .
C3L C 0.2231(7) 0.2243(2) 0.1955(6) 0.076(2) Uani 1 1 d . . .
H3LA H 0.2445 0.2349 0.2712 0.091 Uiso 1 1 calc R . .
C4L C 0.1297(7) 0.2420(2) 0.1174(7) 0.087(2) Uani 1 1 d . . .
H4LA H 0.0868 0.2647 0.1395 0.104 Uiso 1 1 calc R . .
C5L C 0.1000(6) 0.2267(2) 0.0096(6) 0.083(2) Uani 1 1 d . . .
H5LA H 0.0360 0.2387 -0.0439 0.100 Uiso 1 1 calc R . .
C6L C 0.1620(6) 0.1937(2) -0.0235(5) 0.0646(16) Uani 1 1 d . . .
H6LA H 0.1401 0.1834 -0.0996 0.078 Uiso 1 1 calc R . .
C7L C 0.3172(5) 0.13817(19) 0.0203(5) 0.0705(18) Uani 1 1 d . . .
H7LA H 0.2930 0.1338 -0.0625 0.106 Uiso 1 1 calc R . .
H7LB H 0.2966 0.1134 0.0602 0.106 Uiso 1 1 calc R . .
H7LC H 0.4025 0.1427 0.0416 0.106 Uiso 1 1 calc R . .
C8L C 1.0145(5) 0.11056(16) 0.7547(3) 0.0449(13) Uani 1 1 d . . .
C9L C 1.0701(4) 0.13439(16) 0.6828(4) 0.0464(13) Uani 1 1 d . . .
H9LA H 1.1400 0.1243 0.6635 0.056 Uiso 1 1 calc R . .
C10L C 1.0236(5) 0.17220(18) 0.6406(4) 0.0535(14) Uani 1 1 d . . .
H10C H 1.0615 0.1877 0.5914 0.064 Uiso 1 1 calc R . .
C11L C 0.9232(5) 0.18839(18) 0.6678(4) 0.0543(14) Uani 1 1 d . . .
H11A H 0.8922 0.2147 0.6386 0.065 Uiso 1 1 calc R . .
C12L C 0.8690(5) 0.16487(19) 0.7394(4) 0.0553(15) Uani 1 1 d . . .
H12B H 0.8003 0.1756 0.7596 0.066 Uiso 1 1 calc R . .
C13L C 0.9113(5) 0.12699(19) 0.7812(4) 0.0536(15) Uani 1 1 d . . .
H13B H 0.8712 0.1115 0.8286 0.064 Uiso 1 1 calc R . .
C14L C 1.0640(5) 0.06904(19) 0.7964(4) 0.0660(17) Uani 1 1 d . . .
H14B H 1.1022 0.0564 0.7394 0.099 Uiso 1 1 calc R . .
H14C H 1.0004 0.0507 0.8087 0.099 Uiso 1 1 calc R . .
H14D H 1.1220 0.0726 0.8686 0.099 Uiso 1 1 calc R . .
C15A C 0.7471(14) 0.2069(3) 0.2332(9) 0.042(3) Uani 0.50 1 d P A 1
C16A C 0.830(2) 0.1989(11) 0.163(4) 0.066(10) Uani 0.50 1 d P A 1
H16B H 0.9104 0.1931 0.1944 0.080 Uiso 0.50 1 calc PR A 1
C17A C 0.7793(18) 0.2004(8) 0.0398(15) 0.049(5) Uani 0.50 1 d P A 1
H17A H 0.8292 0.1963 -0.0122 0.059 Uiso 0.50 1 calc PR A 1
C18A C 0.6586(13) 0.2078(4) -0.0029(14) 0.052(4) Uani 0.50 1 d P A 1
H18C H 0.6294 0.2080 -0.0835 0.063 Uiso 0.50 1 calc PR A 1
C19A C 0.5822(16) 0.2148(6) 0.0650(18) 0.066(5) Uani 0.50 1 d P A 1
H19A H 0.5014 0.2210 0.0351 0.079 Uiso 0.50 1 calc PR A 1
C20A C 0.629(2) 0.2124(5) 0.1782(17) 0.039(4) Uani 0.50 1 d P A 1
H20B H 0.5745 0.2148 0.2266 0.047 Uiso 0.50 1 calc PR A 1
C21A C 0.801(2) 0.2063(7) 0.3621(15) 0.070(7) Uani 0.50 1 d P A 1
H21B H 0.7398 0.1992 0.4036 0.105 Uiso 0.50 1 calc PR A 1
H21C H 0.8332 0.2341 0.3864 0.105 Uiso 0.50 1 calc PR A 1
H21D H 0.8639 0.1854 0.3788 0.105 Uiso 0.50 1 calc PR A 1
C15B C 0.743(2) 0.2024(4) 0.1185(16) 0.075(5) Uani 0.50 1 d P B 2
C16B C 0.627(4) 0.2051(11) 0.135(3) 0.118(19) Uani 0.50 1 d P B 2
H16C H 0.5581 0.2033 0.0764 0.141 Uiso 0.50 1 calc PR B 2
C17B C 0.6286(14) 0.2109(5) 0.2492(16) 0.073(4) Uani 0.50 1 d P B 2
H17B H 0.5552 0.2174 0.2673 0.088 Uiso 0.50 1 calc PR B 2
C18B C 0.728(2) 0.2080(6) 0.344(2) 0.103(10) Uani 0.50 1 d P B 2
H18D H 0.7189 0.2095 0.4203 0.123 Uiso 0.50 1 calc PR B 2
C19B C 0.834(2) 0.2034(5) 0.3198(16) 0.070(5) Uani 0.50 1 d P B 2
H19B H 0.9059 0.2022 0.3759 0.084 Uiso 0.50 1 calc PR B 2
C20B C 0.826(4) 0.2001(11) 0.193(4) 0.094(14) Uani 0.50 1 d P B 2
H20C H 0.8981 0.1956 0.1714 0.112 Uiso 0.50 1 calc PR B 2
CB21 C 0.739(2) 0.2007(9) -0.006(2) 0.089(10) Uani 0.50 1 d P B 2
HB2D H 0.7128 0.1729 -0.0356 0.134 Uiso 0.50 1 calc PR B 2
HB2B H 0.8182 0.2061 -0.0192 0.134 Uiso 0.50 1 calc PR B 2
HB2C H 0.6846 0.2220 -0.0456 0.134 Uiso 0.50 1 calc PR B 2

loop_
_atom_site_aniso_label
_atom_site_aniso_U_11
_atom_site_aniso_U_22
_atom_site_aniso_U_33
_atom_site_aniso_U_23
_atom_site_aniso_U_13
_atom_site_aniso_U_12
Al1 0.0244(7) 0.0276(7) 0.0256(6) 0.0007(5) 0.0093(5) -0.0009(6)
Al2 0.0262(7) 0.0266(8) 0.0290(6) 0.0003(5) 0.0111(5) -0.0007(6)
Al3 0.0235(7) 0.0302(8) 0.0290(6) 0.0028(5) 0.0081(5) 0.0005(6)
Al4 0.0268(7) 0.0309(8) 0.0243(6) -0.0007(5) 0.0082(5) -0.0031(6)
N1 0.030(2) 0.035(2) 0.0275(16) 0.0022(15) 0.0114(15) -0.0024(17)
F1 0.0341(14) 0.0447(16) 0.0288(11) -0.0009(10) 0.0072(10) -0.0102(13)
F2 0.0376(15) 0.0407(17) 0.0409(12) -0.0042(11) 0.0198(11) 0.0018(12)
F3 0.0349(15) 0.0411(17) 0.0344(12) 0.0082(11) 0.0104(10) 0.0008(12)
C1 0.030(2) 0.030(3) 0.0227(18) 0.0009(16) 0.0115(17) 0.0000(19)
C2 0.024(2) 0.045(3) 0.042(2) 0.004(2) 0.0145(19) -0.001(2)
C3 0.013(2) 0.040(3) 0.033(2) 0.0041(18) 0.0050(16) 0.0005(19)
C4 0.023(2) 0.053(3) 0.039(2) 0.000(2) 0.0109(19) -0.001(2)
C5 0.028(3) 0.078(4) 0.036(2) 0.007(2) 0.010(2) -0.007(3)
C6 0.038(3) 0.068(4) 0.062(3) 0.027(3) 0.016(2) 0.004(3)
C7 0.041(3) 0.039(3) 0.077(3) 0.009(3) 0.024(3) 0.004(2)
C8 0.023(2) 0.044(3) 0.049(3) 0.007(2) 0.009(2) 0.002(2)
C9 0.017(2) 0.035(3) 0.0212(18) -0.0038(16) 0.0020(16) -0.0081(18)
C10 0.032(3) 0.049(3) 0.025(2) -0.0012(18) 0.0102(18) -0.007(2)
C11 0.034(3) 0.040(3) 0.0202(19) -0.0027(17) 0.0130(18) -0.011(2)
C12 0.033(3) 0.046(3) 0.030(2) 0.0035(19) 0.0111(18) -0.002(2)
C13 0.053(3) 0.038(3) 0.032(2) -0.0017(19) 0.017(2) -0.005(2)
C14 0.035(3) 0.049(3) 0.030(2) -0.004(2) 0.0080(19) -0.013(2)
C15 0.032(3) 0.053(4) 0.033(2) 0.007(2) 0.0071(19) -0.002(2)
C16 0.027(3) 0.041(3) 0.028(2) 0.0019(18) 0.0061(18) -0.002(2)
C17 0.030(2) 0.030(3) 0.0271(19) 0.0016(17) 0.0118(17) -0.0024(19)
C18 0.037(3) 0.035(3) 0.036(2) -0.0025(19) 0.0123(19) -0.004(2)
C19 0.036(3) 0.020(2) 0.039(2) -0.0035(17) 0.015(2) -0.006(2)
C20 0.049(3) 0.037(3) 0.040(2) -0.001(2) 0.013(2) -0.012(2)
C21 0.070(4) 0.053(4) 0.063(3) -0.017(3) 0.043(3) -0.012(3)
C22 0.065(4) 0.037(3) 0.097(4) -0.024(3) 0.051(4) -0.005(3)
C23 0.041(3) 0.042(4) 0.084(4) 0.003(3) 0.018(3) 0.007(3)
C24 0.048(3) 0.034(3) 0.044(3) 0.005(2) 0.015(2) 0.000(2)
C25 0.027(2) 0.049(3) 0.036(2) -0.0016(19) 0.0133(18) -0.004(2)
C26 0.036(3) 0.037(3) 0.040(2) 0.007(2) 0.013(2) -0.002(2)
C27 0.035(3) 0.040(3) 0.035(2) -0.0025(19) 0.013(2) -0.010(2)
C1L 0.055(4) 0.041(3) 0.057(3) 0.001(2) 0.025(3) -0.013(3)
C2L 0.057(4) 0.051(4) 0.065(3) -0.001(3) 0.018(3) -0.016(3)
C3L 0.094(6) 0.065(5) 0.080(4) -0.020(4) 0.045(4) -0.038(4)
C4L 0.089(6) 0.051(5) 0.138(6) 0.006(4) 0.062(5) -0.002(4)
C5L 0.066(5) 0.070(5) 0.110(5) 0.026(4) 0.011(4) -0.007(4)
C6L 0.069(4) 0.056(4) 0.068(3) 0.014(3) 0.013(3) -0.009(3)
C7L 0.081(5) 0.059(5) 0.081(4) 0.005(3) 0.038(3) -0.015(4)
C8L 0.054(3) 0.043(3) 0.035(2) -0.010(2) 0.005(2) -0.015(3)
C9L 0.047(3) 0.048(3) 0.047(3) -0.010(2) 0.016(2) -0.005(3)
C10L 0.050(3) 0.058(4) 0.057(3) 0.004(3) 0.021(3) -0.006(3)
C11L 0.047(3) 0.054(4) 0.061(3) -0.010(3) 0.009(3) 0.002(3)
C12L 0.040(3) 0.066(4) 0.065(3) -0.020(3) 0.023(3) -0.010(3)
C13L 0.052(4) 0.063(4) 0.051(3) -0.017(3) 0.022(3) -0.021(3)
C14L 0.087(5) 0.055(4) 0.059(3) 0.000(3) 0.023(3) -0.014(3)
C15A 0.056(8) 0.030(6) 0.039(7) 0.000(4) 0.008(7) 0.018(6)
C16A 0.016(10) 0.055(13) 0.14(3) -0.004(13) 0.041(13) 0.012(9)
C17A 0.033(9) 0.053(9) 0.060(13) -0.009(9) 0.007(9) -0.005(7)
C18A 0.049(9) 0.047(8) 0.066(8) -0.011(6) 0.022(8) -0.010(7)
C19A 0.039(8) 0.044(10) 0.102(14) -0.003(9) -0.011(8) -0.004(7)
C20A 0.049(9) 0.030(9) 0.037(8) 0.001(8) 0.007(8) 0.005(7)
C21A 0.10(2) 0.070(11) 0.034(9) 0.002(7) 0.010(11) 0.026(14)
C15B 0.116(19) 0.038(8) 0.075(12) 0.002(7) 0.035(12) -0.009(9)
C16B 0.11(3) 0.066(18) 0.21(5) -0.05(2) 0.10(4) -0.021(15)
C17B 0.045(9) 0.064(10) 0.096(12) -0.003(10) -0.015(10) 0.008(7)
C18B 0.16(3) 0.027(9) 0.15(2) 0.012(10) 0.09(2) 0.008(14)
C19B 0.110(15) 0.039(9) 0.069(14) 0.004(8) 0.039(11) 0.004(8)
C20B 0.12(3) 0.031(13) 0.13(2) 0.021(14) 0.03(2) 0.004(15)
CB21 0.13(3) 0.061(12) 0.077(17) -0.007(13) 0.028(18) -0.044(17)

loop_
_atom_type_symbol
_atom_type_description
_atom_type_scat_dispersion_real
_atom_type_scat_dispersion_imag
_atom_type_scat_source
C C 0.0033 0.0016 'International Tables Vol C Tables 4.2.6.8 and 6.1.1.4'
H H 0.0000 0.0000 'International Tables Vol C Tables 4.2.6.8 and 6.1.1.4'
N N 0.0061 0.0033 'International Tables Vol C Tables 4.2.6.8 and 6.1.1.4'
Al Al 0.0645 0.0514 'International Tables Vol C Tables 4.2.6.8 and 6.1.1.4'
F F 0.0171 0.0103 'International Tables Vol C Tables 4.2.6.8 and 6.1.1.4'

loop_
_geom_angle_atom_site_label_1
_geom_angle_atom_site_label_2
_geom_angle_atom_site_label_3
_geom_angle
_geom_angle_site_symmetry_1
_geom_angle_site_symmetry_3
_geom_angle_publ_flag
N1 Al1 C9 116.42(13) . . ?
N1 Al1 C17 114.46(16) . . ?
C9 Al1 C17 103.25(16) . . ?
N1 Al1 C1 115.85(15) . . ?
C9 Al1 C1 102.13(17) . . ?
C17 Al1 C1 102.82(15) . . ?
N1 Al1 Al3 123.12(12) . . ?
C9 Al1 Al3 52.68(12) . . ?
C17 Al1 Al3 52.13(12) . . ?
C1 Al1 Al3 121.02(12) . . ?
N1 Al1 Al4 122.94(11) . . ?
C9 Al1 Al4 120.64(11) . . ?
C17 Al1 Al4 51.99(12) . . ?
C1 Al1 Al4 52.21(10) . . ?
Al3 Al1 Al4 92.31(6) . . ?
N1 Al1 Al2 124.30(11) . . ?
C9 Al1 Al2 51.82(13) . . ?
C17 Al1 Al2 121.24(13) . . ?
C1 Al1 Al2 51.77(12) . . ?
Al3 Al1 Al2 92.93(6) . . ?
Al4 Al1 Al2 92.34(5) . . ?
F2 Al2 C17 127.53(16) . 3_656 ?
F2 Al2 C9 115.08(13) . . ?
C17 Al2 C9 99.64(15) 3_656 . ?
F2 Al2 C1 111.10(15) . . ?
C17 Al2 C1 99.56(14) 3_656 . ?
C9 Al2 C1 99.62(16) . . ?
F2 Al2 Al1 117.68(10) . . ?
C17 Al2 Al1 114.73(13) 3_656 . ?
C9 Al2 Al1 50.18(11) . . ?
C1 Al2 Al1 50.83(12) . . ?
F2 Al2 Al4 131.98(11) . 3_656 ?
C17 Al2 Al4 51.05(12) 3_656 3_656 ?
C9 Al2 Al4 50.47(10) . 3_656 ?
C1 Al2 Al4 116.32(12) . 3_656 ?
Al1 Al2 Al4 88.02(6) . 3_656 ?
F2 Al2 Al3 127.43(11) . 3_656 ?
C17 Al2 Al3 50.97(11) 3_656 3_656 ?
C9 Al2 Al3 116.47(10) . 3_656 ?
C1 Al2 Al3 50.50(10) . 3_656 ?
Al1 Al2 Al3 88.61(5) . 3_656 ?
Al4 Al2 Al3 90.05(5) 3_656 3_656 ?
F3 Al3 C1 128.01(15) . 3_656 ?
F3 Al3 C17 113.85(16) . . ?
C1 Al3 C17 99.48(15) 3_656 . ?
F3 Al3 C9 111.96(13) . . ?
C1 Al3 C9 99.60(16) 3_656 . ?
C17 Al3 C9 99.63(16) . . ?
F3 Al3 Al1 117.11(10) . . ?
C1 Al3 Al1 114.87(13) 3_656 . ?
C17 Al3 Al1 50.89(11) . . ?
C9 Al3 Al1 50.20(11) . . ?
F3 Al3 Al4 128.63(11) . 3_656 ?
C1 Al3 Al4 51.27(11) 3_656 3_656 ?
C17 Al3 Al4 116.53(13) . 3_656 ?
C9 Al3 Al4 50.30(11) . 3_656 ?
Al1 Al3 Al4 88.18(6) . 3_656 ?
F3 Al3 Al2 130.89(10) . 3_656 ?
C1 Al3 Al2 50.82(11) 3_656 3_656 ?
C17 Al3 Al2 50.57(10) . 3_656 ?
C9 Al3 Al2 116.42(12) . 3_656 ?
Al1 Al3 Al2 88.80(6) . 3_656 ?
Al4 Al3 Al2 90.24(5) 3_656 3_656 ?
F1 Al4 C9 129.50(12) . 3_656 ?
F1 Al4 C17 112.12(16) . . ?
C9 Al4 C17 99.69(16) 3_656 . ?
F1 Al4 C1 111.00(15) . . ?
C9 Al4 C1 100.04(15) 3_656 . ?
C17 Al4 C1 100.30(15) . . ?
F1 Al4 Al1 115.42(9) . . ?
C9 Al4 Al1 115.08(11) 3_656 . ?
C17 Al4 Al1 50.80(10) . . ?
C1 Al4 Al1 50.82(11) . . ?
F1 Al4 Al2 130.71(11) . 3_656 ?
C9 Al4 Al2 50.88(12) 3_656 3_656 ?
C17 Al4 Al2 50.70(11) . 3_656 ?
C1 Al4 Al2 117.25(12) . 3_656 ?
Al1 Al4 Al2 88.83(6) . 3_656 ?
F1 Al4 Al3 129.26(12) . 3_656 ?
C9 Al4 Al3 51.51(12) 3_656 3_656 ?
C17 Al4 Al3 117.39(13) . 3_656 ?
C1 Al4 Al3 50.51(11) . 3_656 ?
Al1 Al4 Al3 88.79(5) . 3_656 ?
Al2 Al4 Al3 90.84(6) 3_656 3_656 ?
C26 N1 C27 109.2(4) . . ?
C26 N1 C25 108.5(3) . . ?
C27 N1 C25 107.9(3) . . ?
C26 N1 Al1 109.6(3) . . ?
C27 N1 Al1 111.6(2) . . ?
C25 N1 Al1 109.9(3) . . ?
C2 C1 Al1 117.8(2) . . ?
C2 C1 Al3 118.1(3) . 3_656 ?
Al1 C1 Al3 124.1(2) . 3_656 ?
C2 C1 Al2 116.1(3) . . ?
Al1 C1 Al2 77.40(14) . . ?
Al3 C1 Al2 78.68(15) 3_656 . ?
C2 C1 Al4 117.5(3) . . ?
Al1 C1 Al4 76.97(15) . . ?
Al3 C1 Al4 78.22(11) 3_656 . ?
Al2 C1 Al4 126.4(2) . . ?
C3 C2 C1 114.5(3) . . ?
C8 C3 C4 118.5(4) . . ?
C8 C3 C2 120.6(4) . . ?
C4 C3 C2 120.8(4) . . ?
C5 C4 C3 119.7(5) . . ?
C6 C5 C4 121.2(4) . . ?
C5 C6 C7 119.2(5) . . ?
C8 C7 C6 120.0(5) . . ?
C3 C8 C7 121.4(4) . . ?
C10 C9 Al1 119.4(2) . . ?
C10 C9 Al4 116.3(2) . 3_656 ?
Al1 C9 Al4 124.27(16) . 3_656 ?
C10 C9 Al2 118.3(3) . . ?
Al1 C9 Al2 78.00(15) . . ?
Al4 C9 Al2 78.66(14) 3_656 . ?
C10 C9 Al3 114.6(3) . . ?
Al1 C9 Al3 77.12(14) . . ?
Al4 C9 Al3 78.18(12) 3_656 . ?
Al2 C9 Al3 127.11(16) . . ?
C11 C10 C9 113.2(3) . . ?
C16 C11 C12 118.3(4) . . ?
C16 C11 C10 121.1(4) . . ?
C12 C11 C10 120.4(4) . . ?
C11 C12 C13 120.3(5) . . ?
C14 C13 C12 120.3(5) . . ?
C15 C14 C13 120.0(4) . . ?
C14 C15 C16 120.4(5) . . ?
C15 C16 C11 120.6(5) . . ?
C18 C17 Al1 117.2(2) . . ?
C18 C17 Al2 118.8(2) . 3_656 ?
Al1 C17 Al2 124.0(2) . 3_656 ?
C18 C17 Al4 115.7(3) . . ?
Al1 C17 Al4 77.20(15) . . ?
Al2 C17 Al4 78.25(14) 3_656 . ?
C18 C17 Al3 118.2(3) . . ?
Al1 C17 Al3 76.98(14) . . ?
Al2 C17 Al3 78.45(15) 3_656 . ?
Al4 C17 Al3 126.1(2) . . ?
C19 C18 C17 115.3(3) . . ?
C24 C19 C20 119.1(4) . . ?
C24 C19 C18 121.1(4) . . ?
C20 C19 C18 119.7(4) . . ?
C19 C20 C21 118.4(5) . . ?
C22 C21 C20 121.1(5) . . ?
C23 C22 C21 120.1(5) . . ?
C22 C23 C24 119.8(5) . . ?
C19 C24 C23 121.3(4) . . ?
C2L C1L C6L 118.2(5) . . ?
C2L C1L C7L 120.4(5) . . ?
C6L C1L C7L 121.2(5) . . ?
C1L C2L C3L 120.6(6) . . ?
C4L C3L C2L 119.9(6) . . ?
C5L C4L C3L 119.6(7) . . ?
C4L C5L C6L 120.6(7) . . ?
C5L C6L C1L 121.0(6) . . ?
C13L C8L C9L 117.8(5) . . ?
C13L C8L C14L 122.8(5) . . ?
C9L C8L C14L 119.3(5) . . ?
C10L C9L C8L 120.1(5) . . ?
C9L C10L C11L 121.9(5) . . ?
C10L C11L C12L 117.8(5) . . ?
C13L C12L C11L 122.0(5) . . ?
C12L C13L C8L 120.4(5) . . ?
C20A C15A C16A 118(2) . . ?
C20A C15A C21A 128.0(13) . . ?
C16A C15A C21A 114(2) . . ?
C15A C16A C17A 115(2) . . ?
C18A C17A C16A 121.1(16) . . ?
C19A C18A C17A 123.2(14) . . ?
C18A C19A C20A 115.2(17) . . ?
C19A C20A C15A 128.0(19) . . ?
C20B C15B C16B 123(3) . . ?
C20B C15B CB21 128(3) . . ?
C16B C15B CB21 109(2) . . ?
C17B C16B C15B 111(4) . . ?
C16B C17B C18B 127(3) . . ?
C19B C18B C17B 118(2) . . ?
C18B C19B C20B 111(3) . . ?
C15B C20B C19B 129(4) . . ?

loop_
_geom_bond_atom_site_label_1
_geom_bond_atom_site_label_2
_geom_bond_distance
_geom_bond_site_symmetry_2
_geom_bond_publ_flag
Al1 N1 1.982(3) . ?
Al1 C9 2.028(4) . ?
Al1 C17 2.049(4) . ?
Al1 C1 2.052(4) . ?
Al1 Al3 2.5733(18) . ?
Al1 Al4 2.5787(15) . ?
Al1 Al2 2.5826(19) . ?
Al2 F2 1.668(2) . ?
Al2 C17 2.073(4) 3_656 ?
Al2 C9 2.075(4) . ?
Al2 C1 2.079(4) . ?
Al2 Al4 2.6231(19) 3_656 ?
Al2 Al3 2.6296(15) 3_656 ?
Al3 F3 1.667(2) . ?
Al3 C1 2.069(4) 3_656 ?
Al3 C17 2.085(4) . ?
Al3 C9 2.099(4) . ?
Al3 Al4 2.625(2) 3_656 ?
Al3 Al2 2.6296(16) 3_656 ?
Al4 F1 1.669(3) . ?
Al4 C9 2.063(4) 3_656 ?
Al4 C17 2.084(4) . ?
Al4 C1 2.092(4) . ?
Al4 Al2 2.6231(19) 3_656 ?
Al4 Al3 2.625(2) 3_656 ?
N1 C26 1.492(5) . ?
N1 C27 1.492(5) . ?
N1 C25 1.501(5) . ?
C1 C2 1.560(5) . ?
C1 Al3 2.069(4) 3_656 ?
C2 C3 1.509(6) . ?
C3 C8 1.376(6) . ?
C3 C4 1.399(5) . ?
C4 C5 1.390(6) . ?
C5 C6 1.365(7) . ?
C6 C7 1.391(6) . ?
C7 C8 1.379(6) . ?
C9 C10 1.594(4) . ?
C9 Al4 2.063(4) 3_656 ?
C10 C11 1.507(6) . ?
C11 C16 1.395(6) . ?
C11 C12 1.397(6) . ?
C12 C13 1.399(6) . ?
C13 C14 1.373(6) . ?
C14 C15 1.372(6) . ?
C15 C16 1.394(6) . ?
C17 C18 1.555(6) . ?
C17 Al2 2.073(4) 3_656 ?
C18 C19 1.523(5) . ?
C19 C24 1.377(6) . ?
C19 C20 1.391(5) . ?
C20 C21 1.422(7) . ?
C21 C22 1.362(8) . ?
C22 C23 1.360(7) . ?
C23 C24 1.397(6) . ?
C1L C2L 1.376(6) . ?
C1L C6L 1.388(8) . ?
C1L C7L 1.483(7) . ?
C2L C3L 1.393(8) . ?
C3L C4L 1.388(10) . ?
C4L C5L 1.352(9) . ?
C5L C6L 1.382(8) . ?
C8L C13L 1.409(7) . ?
C8L C9L 1.410(6) . ?
C8L C14L 1.486(7) . ?
C9L C10L 1.372(7) . ?
C10L C11L 1.380(7) . ?
C11L C12L 1.391(7) . ?
C12L C13L 1.358(8) . ?
C15A C20A 1.40(3) . ?
C15A C16A 1.43(3) . ?
C15A C21A 1.53(2) . ?
C16A C17A 1.47(5) . ?
C17A C18A 1.41(3) . ?
C18A C19A 1.35(3) . ?
C19A C20A 1.35(4) . ?
C15B C20B 1.16(5) . ?
C15B C16B 1.41(5) . ?
C15B CB21 1.48(3) . ?
C16B C17B 1.37(3) . ?
C17B C18B 1.43(3) . ?
C18B C19B 1.34(3) . ?
C19B C20B 1.50(5) . ?
